data_7153264
loop_
_publ_author_name
'B\(adoiu, Andrei'
'Bernardinelli, Gerald'
'Besnard, C\'eline'
'K\"undig, E Peter'

_publ_section_title
;
 Asymmetric ruthenium-catalyzed 1,4-additions of aryl thiols to enones.
;
_journal_issue 1
_journal_name_full 'Organic &amp; biomolecular chemistry'
_journal_page_first 193
_journal_page_last 200
_journal_paper_doi 10.1039/b918877k
_journal_volume 8
_journal_year 2010
_chemical_absolute_configuration ad
_chemical_formula_moiety 'C49 H25 F20 O3 P2 Ru, 2(C6 H8 O), F6 Sb '
_chemical_formula_sum 'C61 H41 F26 O5 P2 Ru Sb'
_chemical_formula_weight 1632.71
_space_group_IT_number 4
_symmetry_cell_setting monoclinic
_symmetry_space_group_name_Hall 'P 2yb'
_symmetry_space_group_name_H-M 'P 1 21 1'
_atom_sites_solution_hydrogens geom
_atom_sites_solution_primary direct
_cell_angle_alpha 90
_cell_angle_beta 108.148(2)
_cell_angle_gamma 90
_cell_formula_units_Z 2
_cell_length_a 11.3765(3)
_cell_length_b 20.5459(5)
_cell_length_c 14.0307(3)
_cell_measurement_reflns_used 8000
_cell_measurement_temperature 200
_cell_measurement_theta_max 30
_cell_measurement_theta_min 2
_cell_volume 3116.40(13)
_computing_cell_refinement 'USER DEFINED CELL REFINEMENT'
_computing_data_collection 'USER DEFINED DATA COLLECTION'
_computing_data_reduction 'USER DEFINED DATA REDUCTION'
_computing_molecular_graphics 'CAMERON (Watkin et al., 1996)'
_computing_publication_material 'CRYSTALS (Betteridge et al., 2003)'
_computing_structure_refinement 'CRYSTALS (Betteridge et al., 2003)'
_computing_structure_solution 'SHELXS 86 (Sheldrick, 1986)'
_diffrn_ambient_temperature 200
_diffrn_detector 'image plate (34 cm diameter)'
_diffrn_detector_area_resol_mean 6.67
_diffrn_detector_type STOE
_diffrn_measured_fraction_theta_full 1.000
_diffrn_measured_fraction_theta_max 0.992
_diffrn_measurement_details ' 1057 frames, detector distance = 94 mm'
_diffrn_measurement_device '2-circle goniometer'
_diffrn_measurement_device_type 'STOE IPDS 2'
_diffrn_measurement_method 'rotation method'
_diffrn_radiation_collimation '0.5 mm diameter, monocapillary'
_diffrn_radiation_monochromator 'plane graphite'
_diffrn_radiation_polarisn_norm 0
_diffrn_radiation_type 'Mo K\a'
_diffrn_radiation_wavelength 0.71073
_diffrn_reflns_av_R_equivalents 0.038
_diffrn_reflns_limit_h_max 16
_diffrn_reflns_limit_h_min -16
_diffrn_reflns_limit_k_max 27
_diffrn_reflns_limit_k_min -28
_diffrn_reflns_limit_l_max 19
_diffrn_reflns_limit_l_min -19
_diffrn_reflns_number 182349
_diffrn_reflns_theta_full 29.447
_diffrn_reflns_theta_max 30.051
_diffrn_reflns_theta_min 1.884
_diffrn_source 'sealed X-ray tube, 12 x 0.4 mm long-fine focus'
_diffrn_source_current 35
_diffrn_source_power 1.93
_diffrn_source_voltage 55
_exptl_absorpt_coefficient_mu 0.854
_exptl_absorpt_correction_T_max 0.9191
_exptl_absorpt_correction_T_min 0.8068
_exptl_absorpt_correction_type integration
_exptl_absorpt_process_details 'STOE XAREA'
_exptl_crystal_colour yellow
_exptl_crystal_density_diffrn 1.738
_exptl_crystal_density_method 'not measured'
_exptl_crystal_description prism
_exptl_crystal_F_000 1612
_exptl_crystal_size_max 0.4
_exptl_crystal_size_mid 0.35
_exptl_crystal_size_min 0.25
_refine_diff_density_max 1.65
_refine_diff_density_min -2.47
_refine_ls_abs_structure_details 'Flack (1983), 8378 Friedel-pairs'
_refine_ls_abs_structure_Flack 0.013(9)
_refine_ls_extinction_method None
_refine_ls_goodness_of_fit_ref 0.8884
_refine_ls_hydrogen_treatment constr
_refine_ls_matrix_type full
_refine_ls_number_parameters 959
_refine_ls_number_reflns 17597
_refine_ls_number_restraints 259
_refine_ls_R_factor_all 0.0317
_refine_ls_R_factor_gt 0.0274
_refine_ls_shift/su_max 0.040154
_refine_ls_structure_factor_coef Fsqd
_refine_ls_weighting_details
;
Method= Modified Sheldrick
w=1/[\s^2^(F^2^) + ( 0.05P)^2^ + 0.00P]
,where P=(max(Fo^2^,0) + 2Fc^2^)/3
;
_refine_ls_weighting_scheme calc
_refine_ls_wR_factor_all 0.0652
_refine_ls_wR_factor_gt 0.0644
_refine_ls_wR_factor_ref 0.0652
_reflns_limit_h_max 15
_reflns_limit_h_min -16
_reflns_limit_k_max 27
_reflns_limit_k_min -28
_reflns_limit_l_max 19
_reflns_limit_l_min 0
_reflns_number_gt 15610
_reflns_number_total 17612
_reflns_threshold_expression I>2.0\s(I)
_oxford_diffrn_Wilson_B_factor 2.50
_oxford_diffrn_Wilson_scale 11.96
_oxford_refine_ls_r_factor_ref 0.0317
_oxford_refine_ls_scale 0.4331(2)
_oxford_reflns_number_all 17597
_oxford_reflns_threshold_expression_ref I>-1.0\s(I)
_cod_data_source_file b918877k.txt
_cod_data_source_block 1
_cod_depositor_comments
;
The following automatic conversions were performed:

'_symmetry_cell_setting' value 'Monoclinic' changed to 'monoclinic'
according to /home/saulius/struct/CIF-dictionaries/cif_core.dic
dictionary named 'cif_core.dic' version 2.4.2 from 2011-04-26.

Automatic conversion script
Id: cif_fix_values 1891 2012-01-12 08:04:46Z andrius 
;
_cod_original_sg_symbol_Hall 'P 2yb '
_cod_original_sg_symbol_H-M 'P 1 21 1 '
_cod_original_formula_sum 'C61 H41 F26 O5 P2 Ru1 Sb1'
_cod_database_code 7153264

loop_
_symmetry_equiv_pos_as_xyz
x,y,z
-x,y+1/2,-z

loop_
_atom_site_label
_atom_site_type_symbol
_atom_site_fract_x
_atom_site_fract_y
_atom_site_fract_z
_atom_site_U_iso_or_equiv
_atom_site_occupancy
_atom_site_adp_type
_atom_site_refinement_flags_posn
_atom_site_refinement_flags_adp
_atom_site_disorder_assembly
Sb1 Sb 0.762113(15) 0.41947(3) 0.748222(13) 0.0366 1.0000 Uani . . .
F2 F 0.8178(2) 0.43433(13) 0.63901(15) 0.0681 1.0000 Uani . . .
F3 F 0.8657(3) 0.34739(12) 0.78507(19) 0.0764 1.0000 Uani . . .
F4 F 0.88934(18) 0.47125(11) 0.82983(15) 0.0555 1.0000 Uani . . .
F5 F 0.6593(2) 0.49218(12) 0.7166(2) 0.0677 1.0000 Uani . . .
F6 F 0.7077(2) 0.40525(11) 0.85943(15) 0.0608 1.0000 Uani . . .
F7 F 0.6352(3) 0.36680(15) 0.6717(2) 0.0828 1.0000 Uani . . .
Ru8 Ru 1.128913(16) 0.73225(3) 0.898278(13) 0.0262 1.0000 Uani . . .
P9 P 1.11821(5) 0.66712(4) 0.76739(4) 0.0258 1.0000 Uani . . .
O10 O 1.11422(16) 0.59012(8) 0.78504(12) 0.0296 1.0000 Uani . . .
C11 C 1.2183(2) 0.55283(12) 0.84791(17) 0.0267 1.0000 Uani . . .
C12 C 1.1830(2) 0.53142(12) 0.93984(18) 0.0279 1.0000 Uani . . .
O13 O 1.19038(15) 0.58672(9) 1.00525(12) 0.0293 1.0000 Uani . . .
P14 P 1.09709(5) 0.64723(4) 0.98939(4) 0.0248 1.0000 Uani . . .
C15 C 0.9467(2) 0.60693(13) 0.96865(18) 0.0292 1.0000 Uani . . .
C16 C 0.8377(2) 0.62521(13) 0.89605(19) 0.0335 1.0000 Uani . . .
F17 F 0.83594(15) 0.67238(10) 0.83003(12) 0.0442 1.0000 Uani . . .
C18 C 0.7256(2) 0.59705(15) 0.8898(2) 0.0387 1.0000 Uani . . .
F19 F 0.62256(15) 0.61742(12) 0.81971(15) 0.0567 1.0000 Uani . . .
C20 C 0.7180(3) 0.54966(15) 0.9557(2) 0.0414 1.0000 Uani . . .
F21 F 0.60985(17) 0.52327(11) 0.95116(17) 0.0589 1.0000 Uani . . .
C22 C 0.8245(3) 0.52908(14) 1.0276(2) 0.0369 1.0000 Uani . . .
C23 C 0.9358(2) 0.55741(13) 1.03340(19) 0.0330 1.0000 Uani . . .
F24 F 1.03558(15) 0.53600(9) 1.10570(13) 0.0424 1.0000 Uani . . .
F25 F 0.81798(19) 0.48268(9) 1.09268(15) 0.0522 1.0000 Uani . . .
C26 C 1.1307(2) 0.66917(13) 1.12277(17) 0.0298 1.0000 Uani . . .
C27 C 1.0422(2) 0.69991(14) 1.15595(19) 0.0354 1.0000 Uani . . .
F28 F 0.92992(16) 0.71337(10) 1.09121(13) 0.0471 1.0000 Uani . . .
C29 C 1.0633(3) 0.71899(15) 1.2540(2) 0.0448 1.0000 Uani . . .
F30 F 0.9734(2) 0.74765(11) 1.28154(16) 0.0649 1.0000 Uani . . .
C31 C 1.1757(4) 0.70889(17) 1.3224(2) 0.0515 1.0000 Uani . . .
F32 F 1.1983(3) 0.72707(15) 1.41830(14) 0.0790 1.0000 Uani . . .
C33 C 1.2683(3) 0.68013(17) 1.2936(2) 0.0470 1.0000 Uani . . .
C34 C 1.2454(3) 0.66092(14) 1.19457(18) 0.0355 1.0000 Uani . . .
F35 F 1.34017(15) 0.63407(10) 1.17162(13) 0.0454 1.0000 Uani . . .
F36 F 1.3805(2) 0.67108(14) 1.35954(15) 0.0700 1.0000 Uani . . .
C37 C 1.2701(2) 0.48038(13) 0.99939(19) 0.0322 1.0000 Uani . . .
C38 C 1.2312(3) 0.41640(17) 0.9981(3) 0.0498 1.0000 Uani . . .
C39 C 1.3131(5) 0.36852(19) 1.0464(4) 0.0718 1.0000 Uani . . .
C40 C 1.4346(4) 0.3838(2) 1.0948(4) 0.0734 1.0000 Uani . . .
C41 C 1.4746(3) 0.4478(2) 1.0981(3) 0.0617 1.0000 Uani . . .
C42 C 1.3931(3) 0.49635(17) 1.0499(2) 0.0446 1.0000 Uani . . .
C49 C 1.2382(2) 0.49765(12) 0.78409(18) 0.0279 1.0000 Uani . . .
C50 C 1.1419(2) 0.45507(13) 0.7387(2) 0.0352 1.0000 Uani . . .
C51 C 1.1577(3) 0.40583(14) 0.6769(2) 0.0417 1.0000 Uani . . .
C52 C 1.2707(3) 0.40008(15) 0.6579(3) 0.0479 1.0000 Uani . . .
C53 C 1.3657(3) 0.44135(17) 0.7026(3) 0.0496 1.0000 Uani . . .
C54 C 1.3505(2) 0.49042(15) 0.7664(2) 0.0379 1.0000 Uani . . .
C61 C 0.9794(2) 0.67170(13) 0.65688(18) 0.0308 1.0000 Uani . . .
C62 C 0.9687(3) 0.72026(13) 0.5864(2) 0.0370 1.0000 Uani . . .
F63 F 1.05842(19) 0.76522(9) 0.60022(15) 0.0530 1.0000 Uani . . .
C64 C 0.8681(3) 0.72495(18) 0.5000(2) 0.0467 1.0000 Uani . . .
F65 F 0.8631(2) 0.77198(12) 0.43399(16) 0.0694 1.0000 Uani . . .
C66 C 0.7747(3) 0.67977(19) 0.4826(2) 0.0494 1.0000 Uani . . .
F67 F 0.6765(2) 0.68460(15) 0.40060(16) 0.0783 1.0000 Uani . . .
C68 C 0.7813(3) 0.63163(17) 0.5512(2) 0.0446 1.0000 Uani . . .
C69 C 0.8811(2) 0.62799(14) 0.6375(2) 0.0347 1.0000 Uani . . .
F70 F 0.87982(16) 0.58014(9) 0.70018(14) 0.0481 1.0000 Uani . . .
F71 F 0.69000(18) 0.58755(12) 0.53400(16) 0.0632 1.0000 Uani . . .
C72 C 1.2403(2) 0.67300(13) 0.70554(18) 0.0320 1.0000 Uani . . .
C73 C 1.2454(3) 0.62799(15) 0.6332(2) 0.0393 1.0000 Uani . . .
F74 F 1.15609(18) 0.58411(9) 0.60003(13) 0.0472 1.0000 Uani . . .
C75 C 1.3400(3) 0.62706(19) 0.5909(2) 0.0519 1.0000 Uani . . .
F76 F 1.3398(3) 0.58267(13) 0.52159(18) 0.0765 1.0000 Uani . . .
C77 C 1.4322(3) 0.6726(2) 0.6189(3) 0.0565 1.0000 Uani . . .
F78 F 1.5233(2) 0.67194(18) 0.5795(2) 0.0909 1.0000 Uani . . .
C79 C 1.4294(3) 0.71904(19) 0.6889(2) 0.0509 1.0000 Uani . . .
C80 C 1.3337(3) 0.71907(14) 0.7297(2) 0.0375 1.0000 Uani . . .
F81 F 1.33507(18) 0.76847(10) 0.79307(14) 0.0522 1.0000 Uani . . .
F82 F 1.5181(2) 0.76417(14) 0.7158(2) 0.0770 1.0000 Uani . . .
C98 C 1.1585(3) 0.84019(14) 0.9166(3) 0.0528 1.0000 Uani . . .
C99 C 1.0904(3) 0.82672(15) 0.8163(3) 0.0499 1.0000 Uani . . .
C100 C 0.9781(3) 0.79539(15) 0.8158(2) 0.0450 1.0000 Uani . . .
C101 C 0.9779(3) 0.79182(16) 0.9159(2) 0.0451 1.0000 Uani . . .
C102 C 1.0897(3) 0.81930(15) 0.9788(2) 0.0478 1.0000 Uani . . .
C601 C 1.4142(11) 0.7731(6) 1.0937(9) 0.0426 0.5000 Uani D U 16
C602 C 1.5222(10) 0.7633(6) 1.1926(5) 0.0424 0.5000 Uani D U 16
C603 C 1.6456(9) 0.7549(9) 1.1722(12) 0.0502 0.5000 Uani D U 16
C604 C 1.6335(7) 0.7127(6) 1.0834(7) 0.0429 0.5000 Uani D U 16
C605 C 1.5286(6) 0.6843(4) 1.0356(6) 0.0307 0.5000 Uani D U 16
C606 C 1.41182(9) 0.72078(9) 1.01824(9) 0.0417 0.5000 Uani D U 16
O607 O 1.31999(7) 0.70102(7) 0.95363(7) 0.0405 0.5000 Uani D U 16
C701 C 1.5332(6) 0.6942(4) 1.0128(6) 0.0376 0.5000 Uani D U 17
C702 C 1.6399(8) 0.7009(6) 1.1065(8) 0.0482 0.5000 Uani D U 17
C703 C 1.6399(11) 0.7629(9) 1.1660(15) 0.0615 0.5000 Uani D U 17
C704 C 1.5147(12) 0.7777(8) 1.1725(7) 0.0739 0.5000 Uani D U 17
C705 C 1.4166(10) 0.7740(7) 1.0888(10) 0.0444 0.5000 Uani D U 17
C706 C 1.41182(9) 0.72078(9) 1.01824(9) 0.0417 0.5000 Uani D U 17
O707 O 1.31999(7) 0.70102(7) 0.95363(7) 0.0405 0.5000 Uani D U 17
C401 C 0.0053(6) 0.5497(9) 0.3539(14) 0.0776 0.5000 Uani D U 14
C402 C 0.0115(12) 0.4790(8) 0.3895(15) 0.0766 0.5000 Uani D U 14
C403 C -0.0738(13) 0.4702(12) 0.4527(14) 0.1054 0.5000 Uani D U 14
C404 C -0.1982(9) 0.4968(5) 0.4003(6) 0.0707 0.5000 Uani D U 14
C405 C -0.2234(7) 0.5315(7) 0.3157(10) 0.0740 0.5000 Uani D U 14
C406 C -0.12524(14) 0.56847(14) 0.29125(14) 0.0544 0.5000 Uani D U 14
O407 O -0.14244(14) 0.60696(14) 0.22693(14) 0.0755 0.5000 Uani D U 14
C501 C -0.2304(8) 0.5400(7) 0.3224(13) 0.0922 0.5000 Uani D U 15
C502 C -0.2052(11) 0.4697(6) 0.3567(12) 0.1107 0.5000 Uani D U 15
C503 C -0.0829(13) 0.4634(11) 0.4397(14) 0.1073 0.5000 Uani D U 15
C504 C 0.0176(11) 0.4945(8) 0.4096(15) 0.0813 0.5000 Uani D U 15
C505 C -0.0002(7) 0.5504(10) 0.3576(15) 0.0883 0.5000 Uani D U 15
C506 C -0.12524(14) 0.56847(14) 0.29125(14) 0.0544 0.5000 Uani D U 15
O507 O -0.14244(14) 0.60696(14) 0.22693(14) 0.0755 0.5000 Uani D U 15
C201 C 0.2605(15) 0.4172(7) 0.2903(9) 0.0712 0.5000 Uani D U 12
C202 C 0.3070(15) 0.4867(5) 0.3125(11) 0.0802 0.5000 Uani D U 12
C203 C 0.4468(16) 0.4871(8) 0.3603(13) 0.0723 0.5000 Uani D U 12
C204 C 0.4783(10) 0.4444(6) 0.4496(8) 0.0755 0.5000 Uani D U 12
C205 C 0.4310(7) 0.3844(5) 0.4445(7) 0.0655 0.5000 Uani D U 12
C206 C 0.30257(13) 0.37311(13) 0.38341(13) 0.0556 0.5000 Uani D U 12
O207 O 0.23685(12) 0.32927(12) 0.39279(12) 0.0703 0.5000 Uani D U 12
C301 C 0.4164(9) 0.3942(6) 0.4642(6) 0.0692 0.5000 Uani D U 13
C302 C 0.5015(11) 0.4370(9) 0.4269(10) 0.1022 0.5000 Uani D U 13
C303 C 0.4381(17) 0.4914(8) 0.3566(14) 0.0782 0.5000 Uani D U 13
C304 C 0.3142(15) 0.4730(6) 0.2876(10) 0.0750 0.5000 Uani D U 13
C305 C 0.2544(15) 0.4194(8) 0.2978(12) 0.0779 0.5000 Uani D U 13
C306 C 0.30257(13) 0.37311(13) 0.38341(13) 0.0556 0.5000 Uani D U 13
O307 O 0.23685(12) 0.32927(12) 0.39279(12) 0.0703 0.5000 Uani D U 13
H111 H 1.2892 0.5823 0.8664 0.0295 1.0000 Uiso R . .
H121 H 1.0995 0.5151 0.9187 0.0326 1.0000 Uiso R . .
H381 H 1.1482 0.4063 0.9632 0.0624 1.0000 Uiso R . .
H391 H 1.2841 0.3254 1.0466 0.0910 1.0000 Uiso R . .
H401 H 1.4903 0.3516 1.1228 0.0932 1.0000 Uiso R . .
H411 H 1.5540 0.4583 1.1310 0.0740 1.0000 Uiso R . .
H421 H 1.4181 0.5395 1.0527 0.0511 1.0000 Uiso R . .
H501 H 1.0653 0.4610 0.7518 0.0439 1.0000 Uiso R . .
H511 H 1.0913 0.3773 0.6465 0.0503 1.0000 Uiso R . .
H521 H 1.2797 0.3684 0.6145 0.0591 1.0000 Uiso R . .
H531 H 1.4419 0.4365 0.6895 0.0608 1.0000 Uiso R . .
H541 H 1.4093 0.5209 0.7944 0.0446 1.0000 Uiso R . .
H981 H 1.2395 0.8604 0.9378 0.0623 1.0000 Uiso R . .
H991 H 1.1135 0.8383 0.7585 0.0608 1.0000 Uiso R . .
H1001 H 0.9098 0.7812 0.7582 0.0510 1.0000 Uiso R . .
H1011 H 0.9087 0.7766 0.9358 0.0541 1.0000 Uiso R . .
H1021 H 1.1108 0.8261 1.0496 0.0563 1.0000 Uiso R . .
H6011 H 1.4296 0.8138 1.0628 0.0470 0.5000 Uiso R . 16
H6012 H 1.3348 0.7751 1.1080 0.0477 0.5000 Uiso R . 16
H6021 H 1.5276 0.8031 1.2329 0.0479 0.5000 Uiso R . 16
H6022 H 1.5055 0.7258 1.2278 0.0469 0.5000 Uiso R . 16
H6031 H 1.6745 0.7968 1.1583 0.0571 0.5000 Uiso R . 16
H6032 H 1.7055 0.7357 1.2301 0.0568 0.5000 Uiso R . 16
H6041 H 1.7002 0.7059 1.0625 0.0510 0.5000 Uiso R . 16
H6051 H 1.5270 0.6423 1.0123 0.0404 0.5000 Uiso R . 16
H7011 H 1.5548 0.7199 0.9642 0.0476 0.5000 Uiso R . 17
H7012 H 1.5232 0.6505 0.9867 0.0475 0.5000 Uiso R . 17
H7021 H 1.7166 0.6965 1.0921 0.0552 0.5000 Uiso R . 17
H7022 H 1.6353 0.6644 1.1482 0.0562 0.5000 Uiso R . 17
H7031 H 1.6987 0.7579 1.2327 0.0699 0.5000 Uiso R . 17
H7032 H 1.6645 0.7983 1.1317 0.0700 0.5000 Uiso R . 17
H7041 H 1.5056 0.7897 1.2337 0.0841 0.5000 Uiso R . 17
H7051 H 1.3530 0.8042 1.0761 0.0545 0.5000 Uiso R . 17
H4011 H 0.0303 0.5787 0.4124 0.0927 0.5000 Uiso R . 14
H4012 H 0.0602 0.5551 0.3134 0.0928 0.5000 Uiso R . 14
H4021 H 0.0956 0.4682 0.4309 0.0911 0.5000 Uiso R . 14
H4022 H -0.0125 0.4501 0.3320 0.0908 0.5000 Uiso R . 14
H4031 H -0.0395 0.4919 0.5161 0.1311 0.5000 Uiso R . 14
H4032 H -0.0824 0.4239 0.4630 0.1308 0.5000 Uiso R . 14
H4041 H -0.2616 0.4892 0.4272 0.0918 0.5000 Uiso R . 14
H4051 H -0.3038 0.5331 0.2722 0.0937 0.5000 Uiso R . 14
H5011 H -0.2392 0.5638 0.3784 0.1103 0.5000 Uiso R . 15
H5012 H -0.3072 0.5434 0.2680 0.1097 0.5000 Uiso R . 15
H5021 H -0.2700 0.4547 0.3834 0.1362 0.5000 Uiso R . 15
H5022 H -0.2035 0.4430 0.3004 0.1358 0.5000 Uiso R . 15
H5031 H -0.0882 0.4836 0.4998 0.1352 0.5000 Uiso R . 15
H5032 H -0.0659 0.4173 0.4513 0.1348 0.5000 Uiso R . 15
H5041 H 0.0950 0.4740 0.4281 0.0942 0.5000 Uiso R . 15
H5051 H 0.0666 0.5781 0.3631 0.0979 0.5000 Uiso R . 15
H2011 H 0.1701 0.4180 0.2652 0.0839 0.5000 Uiso R . 12
H2012 H 0.2939 0.4008 0.2390 0.0842 0.5000 Uiso R . 12
H2021 H 0.2698 0.5070 0.3579 0.0946 0.5000 Uiso R . 12
H2022 H 0.2866 0.5118 0.2510 0.0951 0.5000 Uiso R . 12
H2031 H 0.4738 0.5314 0.3800 0.0888 0.5000 Uiso R . 12
H2032 H 0.4868 0.4711 0.3129 0.0887 0.5000 Uiso R . 12
H2041 H 0.5329 0.4606 0.5095 0.0909 0.5000 Uiso R . 12
H2051 H 0.4779 0.3499 0.4792 0.0794 0.5000 Uiso R . 12
H3011 H 0.3889 0.4189 0.5123 0.0865 0.5000 Uiso R . 13
H3012 H 0.4599 0.3562 0.4986 0.0861 0.5000 Uiso R . 13
H3021 H 0.5626 0.4570 0.4847 0.1217 0.5000 Uiso R . 13
H3022 H 0.5440 0.4088 0.3916 0.1220 0.5000 Uiso R . 13
H3031 H 0.4315 0.5292 0.3965 0.0970 0.5000 Uiso R . 13
H3032 H 0.4892 0.5024 0.3155 0.0967 0.5000 Uiso R . 13
H3041 H 0.2775 0.5005 0.2343 0.0912 0.5000 Uiso R . 13
H3051 H 0.1781 0.4100 0.2496 0.0889 0.5000 Uiso R . 13

loop_
_atom_site_aniso_label
_atom_site_aniso_U_11
_atom_site_aniso_U_22
_atom_site_aniso_U_33
_atom_site_aniso_U_23
_atom_site_aniso_U_13
_atom_site_aniso_U_12
Sb1 0.03665(9) 0.03727(9) 0.03481(8) 0.00524(7) 0.00973(7) -0.00510(7)
F2 0.0778(14) 0.0901(19) 0.0439(10) 0.0048(10) 0.0299(10) -0.0144(12)
F3 0.1051(19) 0.0549(14) 0.0735(15) 0.0106(11) 0.0340(14) 0.0356(13)
F4 0.0426(9) 0.0679(13) 0.0549(11) -0.0130(10) 0.0135(8) -0.0142(9)
F5 0.0523(12) 0.0610(14) 0.0874(17) 0.0275(12) 0.0184(11) 0.0129(10)
F6 0.0685(12) 0.0676(15) 0.0575(11) 0.0149(10) 0.0358(10) -0.0024(10)
F7 0.0799(17) 0.0886(19) 0.0736(16) -0.0216(13) 0.0149(13) -0.0462(14)
Ru8 0.02925(8) 0.02203(8) 0.02611(8) -0.00139(7) 0.00697(6) 0.00207(7)
P9 0.0301(3) 0.0222(3) 0.0239(3) 0.0006(2) 0.0066(2) 0.0001(2)
O10 0.0322(8) 0.0229(8) 0.0290(8) 0.0017(6) 0.0026(6) 0.0020(6)
C11 0.0263(10) 0.0241(11) 0.0266(10) -0.0002(8) 0.0036(8) -0.0008(8)
C12 0.0265(10) 0.0261(11) 0.0306(11) -0.0006(8) 0.0082(9) 0.0014(8)
O13 0.0291(8) 0.0287(8) 0.0276(8) 0.0008(6) 0.0051(6) 0.0061(6)
P14 0.0227(3) 0.0273(3) 0.0234(3) -0.0002(2) 0.0056(2) 0.0020(2)
C15 0.0264(10) 0.0323(12) 0.0281(11) -0.0023(9) 0.0075(8) -0.0029(9)
C16 0.0321(12) 0.0368(13) 0.0293(11) -0.0008(9) 0.0061(9) 0.0021(10)
F17 0.0369(8) 0.0527(10) 0.0364(8) 0.0108(7) 0.0018(7) -0.0003(7)
C18 0.0269(11) 0.0492(16) 0.0370(13) -0.0069(11) 0.0056(10) 0.0032(10)
F19 0.0259(8) 0.0773(14) 0.0563(11) 0.0007(10) -0.0027(7) 0.0023(8)
C20 0.0323(12) 0.0450(16) 0.0496(16) -0.0132(12) 0.0166(11) -0.0131(11)
F21 0.0367(9) 0.0692(13) 0.0753(13) -0.0109(10) 0.0239(9) -0.0195(9)
C22 0.0423(14) 0.0321(13) 0.0401(13) -0.0014(10) 0.0182(11) -0.0068(10)
C23 0.0328(12) 0.0318(13) 0.0338(12) -0.0008(9) 0.0096(10) -0.0022(10)
F24 0.0400(8) 0.0397(9) 0.0428(9) 0.0128(7) 0.0062(7) 0.0005(7)
F25 0.0632(11) 0.0373(10) 0.0620(12) 0.0047(8) 0.0282(10) -0.0132(8)
C26 0.0339(12) 0.0309(12) 0.0249(10) -0.0013(9) 0.0096(9) -0.0022(9)
C27 0.0386(13) 0.0364(14) 0.0330(12) -0.0021(10) 0.0137(10) 0.0003(10)
F28 0.0375(8) 0.0572(11) 0.0470(9) -0.0082(8) 0.0137(7) 0.0091(7)
C29 0.0589(17) 0.0446(18) 0.0394(14) -0.0071(11) 0.0277(13) -0.0032(12)
F30 0.0793(14) 0.0724(15) 0.0580(11) -0.0155(10) 0.0434(11) 0.0073(11)
C31 0.078(2) 0.0507(17) 0.0260(12) -0.0061(11) 0.0162(14) -0.0077(16)
F32 0.1101(18) 0.0957(18) 0.0301(9) -0.0145(12) 0.0201(10) 0.0015(16)
C33 0.0558(17) 0.0516(18) 0.0257(12) 0.0013(11) 0.0012(12) -0.0044(14)
C34 0.0376(13) 0.0396(14) 0.0272(11) 0.0008(10) 0.0069(10) -0.0041(10)
F35 0.0302(8) 0.0610(11) 0.0386(8) -0.0036(7) 0.0014(6) 0.0030(7)
F36 0.0637(13) 0.0939(17) 0.0345(9) -0.0037(10) -0.0107(9) -0.0009(12)
C37 0.0360(12) 0.0327(13) 0.0313(11) 0.0075(9) 0.0153(10) 0.0093(10)
C38 0.0568(17) 0.0314(14) 0.0670(19) 0.0133(15) 0.0276(15) 0.0065(14)
C39 0.087(3) 0.0383(19) 0.101(3) 0.032(2) 0.045(3) 0.0210(18)
C40 0.078(3) 0.072(3) 0.083(3) 0.045(2) 0.043(2) 0.046(2)
C41 0.0450(18) 0.083(3) 0.056(2) 0.0227(18) 0.0142(15) 0.0270(17)
C42 0.0336(13) 0.0537(18) 0.0444(15) 0.0122(13) 0.0093(11) 0.0124(12)
C49 0.0297(11) 0.0249(11) 0.0285(11) 0.0001(8) 0.0081(9) 0.0014(8)
C50 0.0309(12) 0.0299(13) 0.0474(15) -0.0057(10) 0.0161(11) -0.0022(9)
C51 0.0436(14) 0.0330(15) 0.0495(15) -0.0123(11) 0.0160(12) -0.0074(10)
C52 0.0511(17) 0.0386(16) 0.0580(18) -0.0146(13) 0.0227(14) 0.0038(12)
C53 0.0381(15) 0.0525(18) 0.062(2) -0.0152(15) 0.0214(14) 0.0046(12)
C54 0.0257(11) 0.0429(15) 0.0429(14) -0.0044(11) 0.0077(10) 0.0004(10)
C61 0.0368(12) 0.0284(12) 0.0251(10) 0.0022(9) 0.0066(9) 0.0036(9)
C62 0.0464(14) 0.0316(15) 0.0343(12) 0.0059(9) 0.0146(11) 0.0055(10)
F63 0.0620(11) 0.0389(10) 0.0575(11) 0.0179(8) 0.0176(9) -0.0026(8)
C64 0.0569(17) 0.0534(19) 0.0299(12) 0.0162(13) 0.0137(11) 0.0209(15)
F65 0.0815(15) 0.0777(15) 0.0508(11) 0.0404(11) 0.0231(11) 0.0314(12)
C66 0.0437(16) 0.069(2) 0.0291(13) 0.0043(13) 0.0017(11) 0.0161(15)
F67 0.0547(12) 0.121(2) 0.0417(11) 0.0126(12) -0.0113(9) 0.0175(13)
C68 0.0341(14) 0.0562(18) 0.0391(15) -0.0066(13) 0.0051(11) 0.0006(12)
C69 0.0356(13) 0.0353(14) 0.0310(12) 0.0032(10) 0.0071(10) 0.0027(10)
F70 0.0405(9) 0.0453(10) 0.0508(10) 0.0157(8) 0.0031(7) -0.0088(7)
F71 0.0404(10) 0.0722(14) 0.0634(12) -0.0067(10) -0.0037(9) -0.0097(9)
C72 0.0364(12) 0.0331(12) 0.0264(11) 0.0018(9) 0.0097(9) 0.0022(10)
C73 0.0494(15) 0.0411(15) 0.0281(12) -0.0009(10) 0.0130(11) 0.0007(12)
F74 0.0644(11) 0.0412(9) 0.0362(8) -0.0108(7) 0.0158(8) -0.0069(8)
C75 0.064(2) 0.063(2) 0.0352(15) -0.0016(14) 0.0247(14) 0.0116(16)
F76 0.1040(18) 0.0826(17) 0.0590(13) -0.0183(12) 0.0487(13) 0.0123(14)
C77 0.0553(19) 0.080(3) 0.0424(16) 0.0057(16) 0.0267(15) 0.0118(18)
F78 0.0708(15) 0.146(3) 0.0760(16) -0.0048(17) 0.0524(14) 0.0028(16)
C79 0.0424(15) 0.071(2) 0.0427(15) 0.0025(14) 0.0177(12) -0.0141(14)
C80 0.0399(13) 0.0404(17) 0.0342(12) -0.0010(10) 0.0144(10) -0.0051(10)
F81 0.0613(11) 0.0485(11) 0.0544(10) -0.0152(8) 0.0289(9) -0.0251(9)
F82 0.0585(13) 0.1033(19) 0.0789(15) -0.0079(13) 0.0354(12) -0.0344(13)
C98 0.0588(19) 0.0203(13) 0.075(2) -0.0039(13) 0.0143(17) -0.0012(12)
C99 0.071(2) 0.0288(14) 0.0538(18) 0.0104(12) 0.0250(16) 0.0126(13)
C100 0.0502(17) 0.0346(15) 0.0423(15) -0.0012(11) 0.0028(12) 0.0197(12)
C101 0.0454(16) 0.0429(17) 0.0475(16) -0.0012(13) 0.0151(13) 0.0192(13)
C102 0.0632(19) 0.0323(15) 0.0434(16) -0.0085(12) 0.0101(14) 0.0140(13)
C601 0.036(4) 0.041(5) 0.042(4) -0.010(4) 0.000(4) -0.004(4)
C602 0.040(3) 0.059(5) 0.021(2) -0.005(3) 0.001(2) -0.009(3)
C603 0.032(3) 0.069(5) 0.041(4) 0.004(3) -0.001(3) -0.013(4)
C604 0.027(3) 0.059(5) 0.038(4) 0.016(4) 0.004(2) 0.007(3)
C605 0.038(2) 0.034(3) 0.027(3) 0.008(3) 0.019(2) 0.000(2)
C606 0.0402(4) 0.0402(4) 0.0402(4) -0.0098(4) 0.0058(4) -0.0098(4)
O607 0.0387(3) 0.0387(3) 0.0387(3) -0.0113(3) 0.0042(3) -0.0113(3)
C701 0.037(3) 0.047(4) 0.033(4) 0.015(3) 0.017(2) -0.002(2)
C702 0.034(3) 0.058(5) 0.046(5) 0.022(4) 0.003(3) 0.011(3)
C703 0.046(4) 0.073(6) 0.055(5) -0.006(5) 0.001(4) -0.017(4)
C704 0.052(4) 0.093(8) 0.065(6) -0.032(6) 0.003(4) -0.011(5)
C705 0.040(5) 0.046(5) 0.048(4) -0.015(4) 0.016(3) -0.002(5)
C706 0.0402(4) 0.0402(4) 0.0402(4) -0.0098(4) 0.0058(4) -0.0098(4)
O707 0.0387(3) 0.0387(3) 0.0387(3) -0.0113(3) 0.0042(3) -0.0113(3)
C401 0.072(5) 0.095(5) 0.066(5) 0.020(5) 0.023(4) -0.012(5)
C402 0.068(5) 0.084(7) 0.074(8) 0.008(8) 0.017(5) 0.007(5)
C403 0.111(6) 0.129(8) 0.088(7) 0.043(7) 0.048(5) 0.025(6)
C404 0.067(4) 0.091(6) 0.072(5) -0.010(4) 0.046(4) -0.023(4)
C405 0.056(4) 0.091(6) 0.089(5) 0.006(4) 0.042(4) 0.011(4)
C406 0.0552(8) 0.0552(8) 0.0552(8) 0.0052(8) 0.0208(8) 0.0052(8)
O407 0.0803(10) 0.0803(10) 0.0803(10) 0.0303(10) 0.0459(10) 0.0303(10)
C501 0.079(6) 0.098(6) 0.097(7) -0.006(6) 0.024(5) 0.004(6)
C502 0.085(5) 0.115(7) 0.140(9) 0.032(7) 0.046(6) -0.019(6)
C503 0.113(6) 0.135(8) 0.090(6) 0.053(7) 0.055(5) 0.028(6)
C504 0.070(5) 0.079(8) 0.085(9) 0.007(8) 0.010(5) 0.003(5)
C505 0.074(5) 0.098(6) 0.074(6) 0.019(5) -0.004(5) -0.007(5)
C506 0.0552(8) 0.0552(8) 0.0552(8) 0.0052(8) 0.0208(8) 0.0052(8)
O507 0.0803(10) 0.0803(10) 0.0803(10) 0.0303(10) 0.0459(10) 0.0303(10)
C201 0.066(5) 0.095(5) 0.050(4) -0.013(5) 0.012(4) -0.031(5)
C202 0.077(4) 0.089(6) 0.072(8) -0.008(6) 0.020(5) -0.027(5)
C203 0.071(4) 0.085(6) 0.067(5) -0.007(4) 0.030(5) -0.035(5)
C204 0.050(5) 0.131(6) 0.046(5) -0.002(4) 0.016(3) -0.037(5)
C205 0.068(4) 0.093(5) 0.035(4) -0.009(4) 0.016(4) -0.006(4)
C206 0.0567(8) 0.0567(8) 0.0567(8) 0.0067(8) 0.0222(8) 0.0067(8)
O207 0.0742(8) 0.0742(8) 0.0742(8) 0.0242(8) 0.0397(8) 0.0242(8)
C301 0.068(5) 0.097(7) 0.049(5) -0.007(4) 0.028(4) -0.015(4)
C302 0.064(6) 0.165(8) 0.076(7) 0.018(6) 0.020(5) -0.036(6)
C303 0.077(5) 0.093(6) 0.072(6) -0.018(5) 0.034(5) -0.031(5)
C304 0.070(5) 0.091(6) 0.066(7) 0.007(6) 0.024(4) -0.015(5)
C305 0.075(6) 0.089(5) 0.059(5) 0.009(4) 0.005(5) -0.021(5)
C306 0.0567(8) 0.0567(8) 0.0567(8) 0.0067(8) 0.0222(8) 0.0067(8)
O307 0.0742(8) 0.0742(8) 0.0742(8) 0.0242(8) 0.0397(8) 0.0242(8)

loop_
_atom_type_symbol
_atom_type_scat_dispersion_real
_atom_type_scat_dispersion_imag
_atom_type_scat_Cromer_Mann_a1
_atom_type_scat_Cromer_Mann_b1
_atom_type_scat_Cromer_Mann_a2
_atom_type_scat_Cromer_Mann_b2
_atom_type_scat_Cromer_Mann_a3
_atom_type_scat_Cromer_Mann_b3
_atom_type_scat_Cromer_Mann_a4
_atom_type_scat_Cromer_Mann_b4
_atom_type_scat_Cromer_Mann_c
_atom_type_scat_source
C 0.0033 0.0016 2.3100 20.8439 1.0200 10.2075 1.5886 0.5687 0.8650 51.6512 0.2156 'International Tables Vol C 4.2.6.8 and 6.1.1.4'
O 0.0106 0.0060 3.0485 13.2771 2.2868 5.7011 1.5463 0.3239 0.8670 32.9089 0.2508 'International Tables Vol C 4.2.6.8 and 6.1.1.4'
F 0.0171 0.0103 3.5392 10.2825 2.6412 4.2944 1.5170 0.2615 1.0243 26.1476 0.2776 'International Tables Vol C 4.2.6.8 and 6.1.1.4'
P 0.1023 0.0942 6.4345 1.9067 4.1791 27.1570 1.7800 0.5260 1.4908 68.1645 1.1149 'International Tables Vol C 4.2.6.8 and 6.1.1.4'
Ru -1.2594 0.8363 19.2674 0.8085 12.9182 8.4347 4.8634 24.7997 1.5676 94.2928 5.3787 'International Tables Vol C 4.2.6.8 and 6.1.1.4'
Sb -0.5866 1.5461 19.6418 5.3034 19.0455 0.4607 5.0371 27.9074 2.6827 75.2825 4.5909 'International Tables Vol C 4.2.6.8 and 6.1.1.4'
H 0.0000 0.0000 0.4930 10.5109 0.3229 26.1257 0.1402 3.1424 0.0408 57.7998 0.0030 'International Tables Vol C 4.2.6.8 and 6.1.1.4'

loop_
_geom_angle_atom_site_label_1
_geom_angle_atom_site_label_2
_geom_angle_atom_site_label_3
_geom_angle
_geom_angle_publ_flag
F2 Sb1 F3 90.61(11) yes
F2 Sb1 F4 90.78(10) yes
F3 Sb1 F4 88.87(12) yes
F2 Sb1 F5 91.25(11) yes
F3 Sb1 F5 177.79(12) yes
F4 Sb1 F5 89.91(10) yes
F2 Sb1 F6 179.19(11) yes
F3 Sb1 F6 89.39(11) yes
F4 Sb1 F6 88.41(10) yes
F5 Sb1 F6 88.73(10) yes
F2 Sb1 F7 91.27(12) yes
F3 Sb1 F7 90.45(14) yes
F4 Sb1 F7 177.85(12) yes
F5 Sb1 F7 90.70(14) yes
F6 Sb1 F7 89.54(11) yes
P9 Ru8 P14 91.41(2) yes
P9 Ru8 C98 130.57(10) yes
P14 Ru8 C98 138.02(10) yes
P9 Ru8 C99 98.34(9) yes
P14 Ru8 C99 157.65(9) yes
C98 Ru8 C99 36.64(14) yes
P9 Ru8 C100 95.01(8) yes
P14 Ru8 C100 121.57(10) yes
C98 Ru8 C100 62.44(13) yes
C99 Ru8 C100 37.85(13) yes
P9 Ru8 C101 125.61(9) yes
P14 Ru8 C101 95.68(9) yes
C98 Ru8 C101 61.91(14) yes
C99 Ru8 C101 62.33(13) yes
C100 Ru8 C101 37.66(12) yes
P9 Ru8 C102 157.34(9) yes
P14 Ru8 C102 103.90(9) yes
C98 Ru8 C102 36.68(14) yes
C99 Ru8 C102 61.69(13) yes
C100 Ru8 C102 62.79(12) yes
P9 Ru8 O607 84.80(4) yes
P14 Ru8 O607 83.56(3) yes
C98 Ru8 O607 98.83(10) yes
C99 Ru8 O607 117.19(10) yes
C100 Ru8 O607 154.84(10) yes
P9 Ru8 O707 84.80(4) yes
P14 Ru8 O707 83.56(3) yes
C98 Ru8 O707 98.83(10) yes
C99 Ru8 O707 117.19(10) yes
C100 Ru8 O707 154.84(10) yes
C101 Ru8 C102 37.45(13) yes
C101 Ru8 O607 149.57(10) yes
C102 Ru8 O607 113.10(10) yes
C101 Ru8 O707 149.57(10) yes
C102 Ru8 O707 113.10(10) yes
Ru8 P9 O10 117.29(7) yes
Ru8 P9 C61 118.22(8) yes
O10 P9 C61 97.04(10) yes
Ru8 P9 C72 119.06(9) yes
O10 P9 C72 101.40(11) yes
C61 P9 C72 99.99(11) yes
P9 O10 C11 123.80(15) yes
O10 C11 C12 106.59(18) yes
O10 C11 C49 106.32(18) yes
C12 C11 C49 114.4(2) yes
O10 C11 H111 106.4 no
C12 C11 H111 111.4 no
C49 C11 H111 111.1 no
C11 C12 O13 109.31(19) yes
C11 C12 C37 111.63(19) yes
O13 C12 C37 107.29(19) yes
C11 C12 H121 109.5 no
O13 C12 H121 109.0 no
C37 C12 H121 110.1 no
C12 O13 P14 128.00(15) yes
O13 P14 Ru8 117.51(7) yes
O13 P14 C15 102.45(11) yes
Ru8 P14 C15 124.28(8) yes
O13 P14 C26 97.44(10) yes
Ru8 P14 C26 111.46(8) yes
C15 P14 C26 99.14(11) yes
P14 C15 C16 124.6(2) yes
P14 C15 C23 119.45(18) yes
C16 C15 C23 115.8(2) yes
C15 C16 F17 121.5(2) yes
C15 C16 C18 122.0(3) yes
F17 C16 C18 116.5(2) yes
C16 C18 F19 119.7(3) yes
C16 C18 C20 120.7(2) yes
F19 C18 C20 119.6(2) yes
C18 C20 F21 120.9(3) yes
C18 C20 C22 119.2(2) yes
F21 C20 C22 120.0(3) yes
C20 C22 C23 119.8(3) yes
C20 C22 F25 119.6(2) yes
C23 C22 F25 120.5(3) yes
C15 C23 C22 122.5(2) yes
C15 C23 F24 120.4(2) yes
C22 C23 F24 117.0(2) yes
P14 C26 C27 120.61(19) yes
P14 C26 C34 123.86(19) yes
C27 C26 C34 115.4(2) yes
C26 C27 F28 120.2(2) yes
C26 C27 C29 123.1(3) yes
F28 C27 C29 116.7(2) yes
C27 C29 F30 120.2(3) yes
C27 C29 C31 119.7(3) yes
F30 C29 C31 120.0(3) yes
C29 C31 F32 120.8(3) yes
C29 C31 C33 119.9(3) yes
F32 C31 C33 119.3(3) yes
C31 C33 C34 119.6(3) yes
C31 C33 F36 120.7(3) yes
C34 C33 F36 119.6(3) yes
C33 C34 C26 122.2(3) yes
C33 C34 F35 116.4(3) yes
C26 C34 F35 121.5(2) yes
C12 C37 C38 120.1(2) yes
C12 C37 C42 120.0(2) yes
C38 C37 C42 119.7(3) yes
C37 C38 C39 120.4(3) yes
C37 C38 H381 118.7 no
C39 C38 H381 120.8 no
C38 C39 C40 120.1(4) yes
C38 C39 H391 119.2 no
C40 C39 H391 120.6 no
C39 C40 C41 120.1(3) yes
C39 C40 H401 120.2 no
C41 C40 H401 119.6 no
C40 C41 C42 120.2(4) yes
C40 C41 H411 120.6 no
C42 C41 H411 119.2 no
C37 C42 C41 119.4(3) yes
C37 C42 H421 119.4 no
C41 C42 H421 121.2 no
C11 C49 C50 120.2(2) yes
C11 C49 C54 120.5(2) yes
C50 C49 C54 119.3(2) yes
C49 C50 C51 120.7(2) yes
C49 C50 H501 117.9 no
C51 C50 H501 121.4 no
C50 C51 C52 119.3(3) yes
C50 C51 H511 119.7 no
C52 C51 H511 121.0 no
C51 C52 C53 120.3(3) yes
C51 C52 H521 119.1 no
C53 C52 H521 120.6 no
C52 C53 C54 120.4(3) yes
C52 C53 H531 119.2 no
C54 C53 H531 120.4 no
C53 C54 C49 119.9(3) yes
C53 C54 H541 123.6 no
C49 C54 H541 116.3 no
P9 C61 C62 120.1(2) yes
P9 C61 C69 123.92(19) yes
C62 C61 C69 116.0(2) yes
C61 C62 F63 119.9(2) yes
C61 C62 C64 122.7(3) yes
F63 C62 C64 117.4(2) yes
C62 C64 F65 120.3(3) yes
C62 C64 C66 119.4(3) yes
F65 C64 C66 120.3(3) yes
C64 C66 F67 119.8(3) yes
C64 C66 C68 119.6(3) yes
F67 C66 C68 120.6(3) yes
C66 C68 C69 120.5(3) yes
C66 C68 F71 119.5(3) yes
C69 C68 F71 120.1(3) yes
C61 C69 C68 121.9(3) yes
C61 C69 F70 121.6(2) yes
C68 C69 F70 116.6(3) yes
P9 C72 C73 120.4(2) yes
P9 C72 C80 124.0(2) yes
C73 C72 C80 115.6(2) yes
C72 C73 F74 120.4(2) yes
C72 C73 C75 122.6(3) yes
F74 C73 C75 117.0(3) yes
C73 C75 F76 119.9(3) yes
C73 C75 C77 119.8(3) yes
F76 C75 C77 120.3(3) yes
C75 C77 F78 120.3(4) yes
C75 C77 C79 119.5(3) yes
F78 C77 C79 120.2(4) yes
C77 C79 C80 119.6(3) yes
C77 C79 F82 119.9(3) yes
C80 C79 F82 120.5(3) yes
C72 C80 C79 122.9(3) yes
C72 C80 F81 121.9(2) yes
C79 C80 F81 115.2(3) yes
Ru8 C98 C99 71.03(17) yes
Ru8 C98 C102 71.19(18) yes
C99 C98 C102 108.7(3) yes
Ru8 C98 H981 123.6 no
C99 C98 H981 124.5 no
C102 C98 H981 126.8 no
Ru8 C99 C98 72.34(17) yes
Ru8 C99 C100 69.02(16) yes
C98 C99 C100 107.9(3) yes
Ru8 C99 H991 126.3 no
C98 C99 H991 126.0 no
C100 C99 H991 126.1 no
Ru8 C100 C99 73.14(17) yes
Ru8 C100 C101 71.56(16) yes
C99 C100 C101 107.3(3) yes
Ru8 C100 H1001 123.8 no
C99 C100 H1001 128.3 no
C101 C100 H1001 124.3 no
Ru8 C101 C100 70.78(16) yes
Ru8 C101 C102 73.15(17) yes
C100 C101 C102 108.7(3) yes
Ru8 C101 H1011 126.2 no
C100 C101 H1011 124.1 no
C102 C101 H1011 127.0 no
Ru8 C102 C101 69.40(16) yes
Ru8 C102 C98 72.13(17) yes
C101 C102 C98 107.4(3) yes
Ru8 C102 H1021 128.1 no
C101 C102 H1021 126.2 no
C98 C102 H1021 126.1 no
C602 C601 C606 111.9(5) yes
C602 C601 H6011 107.7 no
C606 C601 H6011 105.3 no
C602 C601 H6012 110.1 no
C606 C601 H6012 110.9 no
H6011 C601 H6012 110.8 no
C601 C602 C603 111.4(6) yes
C601 C602 H6021 107.2 no
C603 C602 H6021 107.7 no
C601 C602 H6022 109.5 no
C603 C602 H6022 110.1 no
H6021 C602 H6022 110.9 no
C602 C603 C604 111.8(6) yes
C602 C603 H6031 109.1 no
C604 C603 H6031 107.5 no
C602 C603 H6032 109.6 no
C604 C603 H6032 108.9 no
H6031 C603 H6032 109.8 no
C603 C604 C605 121.3(6) yes
C603 C604 H6041 119.4 no
C605 C604 H6041 119.2 no
C604 C605 C606 119.1(5) yes
C604 C605 H6051 120.9 no
C606 C605 H6051 120.0 no
C601 C606 C605 115.4(4) yes
C601 C606 O607 125.8(4) yes
C605 C606 O607 118.1(3) yes
Ru8 O607 C606 134.40(10) yes
C702 C701 C706 115.3(5) yes
C702 C701 H7011 105.1 no
C706 C701 H7011 106.3 no
C702 C701 H7012 112.8 no
C706 C701 H7012 110.8 no
H7011 C701 H7012 105.7 no
C701 C702 C703 114.9(7) yes
C701 C702 H7021 110.5 no
C703 C702 H7021 110.5 no
C701 C702 H7022 106.4 no
C703 C702 H7022 107.9 no
H7021 C702 H7022 106.2 no
C702 C703 C704 111.6(7) yes
C702 C703 H7031 108.8 no
C704 C703 H7031 110.4 no
C702 C703 H7032 108.0 no
C704 C703 H7032 108.1 no
H7031 C703 H7032 110.0 no
C703 C704 C705 118.9(7) yes
C703 C704 H7041 119.7 no
C705 C704 H7041 121.3 no
C704 C705 C706 118.5(6) yes
C704 C705 H7051 121.0 no
C706 C705 H7051 120.5 no
C701 C706 C705 117.6(5) yes
C701 C706 O707 115.3(4) yes
C705 C706 O707 126.4(4) yes
Ru8 O707 C706 134.40(10) yes
C402 C401 C406 111.5(7) yes
C402 C401 H4011 109.3 no
C406 C401 H4011 107.8 no
C402 C401 H4012 109.0 no
C406 C401 H4012 108.8 no
H4011 C401 H4012 110.4 no
C401 C402 C403 109.4(8) yes
C401 C402 H4021 110.3 no
C403 C402 H4021 108.1 no
C401 C402 H4022 109.8 no
C403 C402 H4022 110.3 no
H4021 C402 H4022 109.0 no
C402 C403 C404 110.6(7) yes
C402 C403 H4031 109.6 no
C404 C403 H4031 109.7 no
C402 C403 H4032 108.5 no
C404 C403 H4032 108.1 no
H4031 C403 H4032 110.4 no
C403 C404 C405 123.0(6) yes
C403 C404 H4041 118.7 no
C405 C404 H4041 118.3 no
C404 C405 C406 120.8(6) yes
C404 C405 H4051 119.8 no
C406 C405 H4051 119.4 no
C401 C406 C405 114.1(5) yes
C401 C406 O407 121.1(4) yes
C405 C406 O407 124.7(4) yes
C502 C501 C506 111.7(7) yes
C502 C501 H5011 106.4 no
C506 C501 H5011 109.5 no
C502 C501 H5012 110.7 no
C506 C501 H5012 110.2 no
H5011 C501 H5012 108.1 no
C501 C502 C503 111.2(8) yes
C501 C502 H5021 109.3 no
C503 C502 H5021 107.5 no
C501 C502 H5022 109.3 no
C503 C502 H5022 109.4 no
H5021 C502 H5022 110.1 no
C502 C503 C504 110.4(7) yes
C502 C503 H5031 110.2 no
C504 C503 H5031 109.3 no
C502 C503 H5032 107.4 no
C504 C503 H5032 109.7 no
H5031 C503 H5032 109.8 no
C503 C504 C505 121.7(7) yes
C503 C504 H5041 117.9 no
C505 C504 H5041 120.4 no
C504 C505 C506 120.5(7) yes
C504 C505 H5051 119.7 no
C506 C505 H5051 119.8 no
C501 C506 C505 114.3(6) yes
C501 C506 O507 121.8(4) yes
C505 C506 O507 123.4(5) yes
C202 C201 C206 112.5(7) yes
C202 C201 H2011 108.6 no
C206 C201 H2011 109.2 no
C202 C201 H2012 106.6 no
C206 C201 H2012 109.5 no
H2011 C201 H2012 110.4 no
C201 C202 C203 110.1(7) yes
C201 C202 H2021 110.2 no
C203 C202 H2021 108.7 no
C201 C202 H2022 110.2 no
C203 C202 H2022 108.5 no
H2021 C202 H2022 109.0 no
C202 C203 C204 108.3(7) yes
C202 C203 H2031 108.9 no
C204 C203 H2031 110.0 no
C202 C203 H2032 110.1 no
C204 C203 H2032 109.7 no
H2031 C203 H2032 109.8 no
C203 C204 C205 120.9(7) yes
C203 C204 H2041 117.9 no
C205 C204 H2041 121.2 no
C204 C205 C206 119.3(6) yes
C204 C205 H2051 121.3 no
C206 C205 H2051 119.4 no
C201 C206 C205 113.2(5) yes
C201 C206 O207 119.6(4) yes
C205 C206 O207 126.5(4) yes
C302 C301 C306 113.7(6) yes
C302 C301 H3011 108.4 no
C306 C301 H3011 106.8 no
C302 C301 H3012 110.9 no
C306 C301 H3012 109.3 no
H3011 C301 H3012 107.5 no
C301 C302 C303 115.2(7) yes
C301 C302 H3021 108.8 no
C303 C302 H3021 107.5 no
C301 C302 H3022 107.5 no
C303 C302 H3022 108.4 no
H3021 C302 H3022 109.3 no
C302 C303 C304 113.4(7) yes
C302 C303 H3031 108.7 no
C304 C303 H3031 110.4 no
C302 C303 H3032 108.0 no
C304 C303 H3032 107.2 no
H3031 C303 H3032 108.9 no
C303 C304 C305 123.7(6) yes
C303 C304 H3041 117.9 no
C305 C304 H3041 118.4 no
C304 C305 C306 122.9(6) yes
C304 C305 H3051 119.0 no
C306 C305 H3051 118.1 no
C305 C306 C301 116.0(5) yes
C305 C306 O307 118.6(5) yes
C301 C306 O307 123.7(4) yes

loop_
_geom_bond_atom_site_label_1
_geom_bond_atom_site_label_2
_geom_bond_distance
_geom_bond_publ_flag
Sb1 F2 1.8571(18) yes
Sb1 F3 1.863(2) yes
Sb1 F4 1.8722(19) yes
Sb1 F5 1.863(2) yes
Sb1 F6 1.8721(18) yes
Sb1 F7 1.855(2) yes
Ru8 P9 2.2448(6) yes
Ru8 P14 2.2594(6) yes
Ru8 C98 2.246(3) yes
Ru8 C99 2.229(3) yes
Ru8 C100 2.175(3) yes
Ru8 C101 2.185(3) yes
Ru8 C102 2.234(3) yes
Ru8 O607 2.1654(4) yes
Ru8 O707 2.1654(4) yes
P9 O10 1.6041(17) yes
P9 C61 1.839(3) yes
P9 C72 1.857(3) yes
O10 C11 1.454(3) yes
C11 C12 1.529(3) yes
C11 C49 1.505(3) yes
C11 H111 0.978 no
C12 O13 1.447(3) yes
C12 C37 1.505(3) yes
C12 H121 0.964 no
O13 P14 1.6044(17) yes
P14 C15 1.841(2) yes
P14 C26 1.845(2) yes
C15 C16 1.389(3) yes
C15 C23 1.395(4) yes
C16 F17 1.336(3) yes
C16 C18 1.378(4) yes
C18 F19 1.341(3) yes
C18 C20 1.364(4) yes
C20 F21 1.328(3) yes
C20 C22 1.380(4) yes
C22 C23 1.372(4) yes
C22 F25 1.339(3) yes
C23 F24 1.339(3) yes
C26 C27 1.386(4) yes
C26 C34 1.388(4) yes
C27 F28 1.345(3) yes
C27 C29 1.377(4) yes
C29 F30 1.337(3) yes
C29 C31 1.356(5) yes
C31 F32 1.342(3) yes
C31 C33 1.373(5) yes
C33 C34 1.389(4) yes
C33 F36 1.335(4) yes
C34 F35 1.337(3) yes
C37 C38 1.385(4) yes
C37 C42 1.397(4) yes
C38 C39 1.379(5) yes
C38 H381 0.942 no
C39 C40 1.374(7) yes
C39 H391 0.946 no
C40 C41 1.388(7) yes
C40 H401 0.915 no
C41 C42 1.386(4) yes
C41 H411 0.903 no
C42 H421 0.929 no
C49 C50 1.392(3) yes
C49 C54 1.383(3) yes
C50 C51 1.380(4) yes
C50 H501 0.953 no
C51 C52 1.397(4) yes
C51 H511 0.945 no
C52 C53 1.363(5) yes
C52 H521 0.919 no
C53 C54 1.394(4) yes
C53 H531 0.945 no
C54 H541 0.912 no
C61 C62 1.383(3) yes
C61 C69 1.394(4) yes
C62 F63 1.346(3) yes
C62 C64 1.387(4) yes
C64 F65 1.328(4) yes
C64 C66 1.374(5) yes
C66 F67 1.334(3) yes
C66 C68 1.366(5) yes
C68 C69 1.379(4) yes
C68 F71 1.342(4) yes
C69 F70 1.322(3) yes
C72 C73 1.388(4) yes
C72 C80 1.384(4) yes
C73 F74 1.329(3) yes
C73 C75 1.381(4) yes
C75 F76 1.333(4) yes
C75 C77 1.369(6) yes
C77 F78 1.318(4) yes
C77 C79 1.377(5) yes
C79 C80 1.380(4) yes
C79 F82 1.335(4) yes
C80 F81 1.346(3) yes
C98 C99 1.406(5) yes
C98 C102 1.409(5) yes
C98 H981 0.968 no
C99 C100 1.429(5) yes
C99 H991 0.957 no
C100 C101 1.407(4) yes
C100 H1001 0.975 no
C101 C102 1.419(5) yes
C101 H1011 0.966 no
C102 H1021 0.956 no
C601 C602 1.553(6) yes
C601 C606 1.503(6) yes
C601 H6011 0.984 no
C601 H6012 0.985 no
C602 C603 1.528(6) yes
C602 H6021 0.984 no
C602 H6022 0.966 no
C603 C604 1.489(6) yes
C603 H6031 0.963 no
C603 H6032 0.967 no
C604 C605 1.310(6) yes
C604 H6041 0.905 no
C605 C606 1.478(5) yes
C605 H6051 0.921 no
C606 O607 1.220(2) yes
C701 C702 1.492(6) yes
C701 C706 1.509(6) yes
C701 H7011 0.952 no
C701 H7012 0.963 no
C702 C703 1.524(6) yes
C702 H7021 0.959 no
C702 H7022 0.962 no
C703 C704 1.487(6) yes
C703 H7031 0.971 no
C703 H7032 0.962 no
C704 C705 1.348(6) yes
C704 H7041 0.930 no
C705 C706 1.465(6) yes
C705 H7051 0.926 no
C706 O707 1.220(2) yes
C401 C402 1.530(6) yes
C401 C406 1.521(6) yes
C401 H4011 0.981 no
C401 H4012 0.974 no
C402 C403 1.516(7) yes
C402 H4021 0.978 no
C402 H4022 0.971 no
C403 C404 1.482(7) yes
C403 H4031 0.963 no
C403 H4032 0.972 no
C404 C405 1.337(6) yes
C404 H4041 0.925 no
C405 C406 1.477(6) yes
C405 H4051 0.928 no
C406 O407 1.1696(9) yes
C501 C502 1.521(7) yes
C501 C506 1.513(6) yes
C501 H5011 0.958 no
C501 H5012 0.967 no
C502 C503 1.516(7) yes
C502 H5021 0.975 no
C502 H5022 0.967 no
C503 C504 1.482(7) yes
C503 H5031 0.958 no
C503 H5032 0.971 no
C504 C505 1.342(7) yes
C504 H5041 0.937 no
C505 C506 1.484(6) yes
C505 H5051 0.932 no
C506 O507 1.1696(9) yes
C201 C202 1.521(7) yes
C201 C206 1.539(6) yes
C201 H2011 0.978 no
C201 H2012 0.972 no
C202 C203 1.522(6) yes
C202 H2021 0.963 no
C202 H2022 0.970 no
C203 C204 1.479(7) yes
C203 H2031 0.973 no
C203 H2032 0.973 no
C204 C205 1.338(6) yes
C204 H2041 0.936 no
C205 C206 1.464(6) yes
C205 H2051 0.929 no
C206 O207 1.204(3) yes
C301 C302 1.516(6) yes
C301 C306 1.495(6) yes
C301 H3011 0.970 no
C301 H3012 0.970 no
C302 C303 1.516(7) yes
C302 H3021 0.980 no
C302 H3022 0.981 no
C303 C304 1.489(7) yes
C303 H3031 0.974 no
C303 H3032 0.964 no
C304 C305 1.325(7) yes
C304 H3041 0.927 no
C305 C306 1.496(6) yes
C305 H3051 0.940 no
C306 O307 1.204(3) yes

loop_
_geom_hbond_atom_site_label_D
_geom_hbond_atom_site_label_H
_geom_hbond_atom_site_label_A
_geom_hbond_site_symmetry_A
_geom_hbond_angle_DHA
_geom_hbond_distance_DH
_geom_hbond_distance_HA
_geom_hbond_distance_DA
_geom_hbond_publ_flag
C100 H1001 O207 2_656 138 0.98 2.46 3.251(10) yes
C100 H1001 O307 2_656 138 0.98 2.46 3.251(10) yes
